data_1550851
loop_
_publ_author_name
'Arrowsmith, Merle'
'Schweizer, Julia I.'
'Heinz, Myron'
'H\"arterich, Marcel'
'Krummenacher, Ivo'
'Holthausen, Max C.'
'Braunschweig, Holger'

_publ_section_title
;
 Synthesis and reduction chemistry of mixed-Lewis-base-stabilised
 chloroborylenes
;
_journal_issue 19
_journal_name_full 'Chemical Science'
_journal_page_first 5095
_journal_page_last 5103
_journal_paper_doi 10.1039/C9SC01039D
_journal_volume 10
_journal_year 2019
_chemical_formula_moiety 'C40 H63 B N2, 0.5(C7 H8)'
_chemical_formula_sum 'C43.5 H67 B N2'
_chemical_formula_weight 628.80
_space_group_crystal_system triclinic
_space_group_IT_number 2
_space_group_name_Hall '-P 1'
_space_group_name_H-M_alt 'P -1'
_symmetry_space_group_name_Hall '-P 1'
_symmetry_space_group_name_H-M 'P -1'
_atom_sites_solution_hydrogens mixed
_atom_sites_solution_primary dual
_atom_sites_solution_secondary difmap
_audit_creation_method SHELXL-2014/7
_audit_update_record
;
2019-01-25 deposited with the CCDC.    2019-04-08 downloaded from the CCDC.
;
_cell_angle_alpha 78.726(5)
_cell_angle_beta 77.377(4)
_cell_angle_gamma 88.791(4)
_cell_formula_units_Z 2
_cell_length_a 9.1887(11)
_cell_length_b 11.6671(16)
_cell_length_c 18.914(3)
_cell_measurement_reflns_used 7853
_cell_measurement_temperature 100(2)
_cell_measurement_theta_max 26.26
_cell_measurement_theta_min 2.28
_cell_volume 1940.0(5)
_computing_cell_refinement 'Saint+ ver. V8.37A (Bruker AXS)'
_computing_data_collection 'APEX2 ver. 2014.9 (Bruker AXS)'
_computing_data_reduction 'Saint+ ver. V8.37A (Bruker AXS)'
_computing_molecular_graphics 'ShelXLe (Huebschle et all, 2011)'
_computing_publication_material 'SHELXL-2014/7 (Sheldrick, 2014)'
_computing_structure_refinement 'SHELXL-2014/7 (Sheldrick, 2014)'
_computing_structure_solution 'SHELXT (Sheldrick, 2014)'
_diffrn_ambient_temperature 100(2)
_diffrn_detector 'CMOS area detector (Photon II)'
_diffrn_detector_area_resol_mean 7.5
_diffrn_measured_fraction_theta_full 0.995
_diffrn_measured_fraction_theta_max 0.986
_diffrn_measurement_device_type 'Bruker D8 Quest'
_diffrn_measurement_method '\f and \w scans'
_diffrn_radiation_monochromator 'multi-layer mirror'
_diffrn_radiation_type MoK\a
_diffrn_radiation_wavelength 0.71073
_diffrn_reflns_av_R_equivalents 0.0966
_diffrn_reflns_av_unetI/netI 0.0810
_diffrn_reflns_Laue_measured_fraction_full 0.995
_diffrn_reflns_Laue_measured_fraction_max 0.986
_diffrn_reflns_limit_h_max 9
_diffrn_reflns_limit_h_min -11
_diffrn_reflns_limit_k_max 14
_diffrn_reflns_limit_k_min -14
_diffrn_reflns_limit_l_max 23
_diffrn_reflns_limit_l_min -23
_diffrn_reflns_number 33041
_diffrn_reflns_point_group_measured_fraction_full 0.995
_diffrn_reflns_point_group_measured_fraction_max 0.986
_diffrn_reflns_theta_full 26.000
_diffrn_reflns_theta_max 26.472
_diffrn_reflns_theta_min 2.285
_diffrn_source 'microfocus sealed tube (Incoatec ImS)'
_exptl_absorpt_coefficient_mu 0.061
_exptl_absorpt_correction_T_max 0.7454
_exptl_absorpt_correction_T_min 0.5469
_exptl_absorpt_correction_type multi-scan
_exptl_absorpt_process_details 'SadAbs 2016/2 (Bruker AXS)'
_exptl_crystal_colour orange
_exptl_crystal_density_diffrn 1.076
_exptl_crystal_description block
_exptl_crystal_F_000 694
_exptl_crystal_size_max 0.531
_exptl_crystal_size_mid 0.53
_exptl_crystal_size_min 0.288
_refine_diff_density_max 0.237
_refine_diff_density_min -0.215
_refine_diff_density_rms 0.042
_refine_ls_extinction_method none
_refine_ls_goodness_of_fit_ref 1.009
_refine_ls_hydrogen_treatment mixed
_refine_ls_matrix_type full
_refine_ls_number_parameters 512
_refine_ls_number_reflns 7920
_refine_ls_number_restraints 512
_refine_ls_restrained_S_all 0.990
_refine_ls_R_factor_all 0.0802
_refine_ls_R_factor_gt 0.0541
_refine_ls_shift/su_max 0.000
_refine_ls_shift/su_mean 0.000
_refine_ls_structure_factor_coef Fsqd
_refine_ls_weighting_details 'w=1/[\s^2^(Fo^2^)+(0.0352P)^2^+0.8215P] where P=(Fo^2^+2Fc^2^)/3'
_refine_ls_weighting_scheme calc
_refine_ls_wR_factor_gt 0.1266
_refine_ls_wR_factor_ref 0.1427
_reflns_Friedel_coverage 0.000
_reflns_number_gt 5782
_reflns_number_total 7920
_reflns_threshold_expression 'I > 2\s(I)'
_cod_data_source_file c9sc01039d2.cif
_cod_data_source_block final_a
_cod_original_cell_volume 1940.0(4)
_cod_original_formula_sum 'C43.50 H67 B N2'
_cod_database_code 1550851
_shelx_shelxl_version_number 2014/7
_shelx_space_group_comment
;
The symmetry employed for this shelxl refinement is uniquely defined
by the following loop, which should always be used as a source of
symmetry information in preference to the above space-group names.
They are only intended as comments.
;
_shelx_estimated_absorpt_t_min 0.969
_shelx_estimated_absorpt_t_max 0.983

loop_
_space_group_symop_operation_xyz
'x, y, z'
'-x, -y, -z'

loop_
_atom_site_label
_atom_site_type_symbol
_atom_site_fract_x
_atom_site_fract_y
_atom_site_fract_z
_atom_site_U_iso_or_equiv
_atom_site_adp_type
_atom_site_occupancy
_atom_site_site_symmetry_order
_atom_site_calc_flag
_atom_site_refinement_flags_posn
_atom_site_refinement_flags_adp
_atom_site_refinement_flags_occupancy
_atom_site_disorder_assembly
_atom_site_disorder_group
B1 B 0.7308(2) 0.36235(17) 0.23027(11) 0.0241(4) Uani 1 1 d . U . . .
H1 H 0.700(2) 0.3784(16) 0.2872(10) 0.030(5) Uiso 1 1 d . . . . .
N1 N 0.76679(15) 0.15443(11) 0.28890(8) 0.0235(3) Uani 1 1 d . U . . .
C1 C 0.78991(18) 0.24154(14) 0.22619(9) 0.0238(3) Uani 1 1 d . U . . .
C3 C 0.7350(2) -0.05120(15) 0.27310(11) 0.0297(4) Uani 1 1 d . U . . .
H3A H 0.7899 -0.1218 0.2641 0.045 Uiso 1 1 calc R U . . .
H3B H 0.6876 -0.0210 0.2317 0.045 Uiso 1 1 calc R U . . .
H3C H 0.6583 -0.0703 0.3189 0.045 Uiso 1 1 calc R U . . .
N2 N 0.68612(15) 0.57699(12) 0.19722(8) 0.0232(3) Uani 1 1 d . U . . .
C2 C 0.84340(19) 0.04175(14) 0.28033(10) 0.0252(4) Uani 1 1 d . U . . .
C4 C 0.9160(2) -0.00865(15) 0.34455(10) 0.0294(4) Uani 1 1 d . U . . .
H4A H 0.9657 -0.0813 0.3357 0.044 Uiso 1 1 calc R U . . .
H4B H 0.8393 -0.0250 0.3905 0.044 Uiso 1 1 calc R U . . .
H4C H 0.9895 0.0479 0.3487 0.044 Uiso 1 1 calc R U . . .
C5 C 0.9609(2) 0.08284(15) 0.20933(10) 0.0287(4) Uani 1 1 d . U . . .
H5A H 0.9784 0.0207 0.1797 0.034 Uiso 1 1 calc R U . . .
H5AB H 1.0563 0.1016 0.2212 0.034 Uiso 1 1 calc R U . . .
C6 C 0.90110(19) 0.19297(15) 0.16567(10) 0.0271(4) Uani 1 1 d . U . . .
C7 C 1.0310(2) 0.27956(16) 0.12737(10) 0.0326(4) Uani 1 1 d . U . . .
H7A H 1.0961 0.2479 0.0877 0.049 Uiso 1 1 calc R U . . .
H7B H 1.0881 0.2919 0.1635 0.049 Uiso 1 1 calc R U . . .
H7C H 0.9916 0.3542 0.1065 0.049 Uiso 1 1 calc R U . . .
C8 C 0.8263(2) 0.15912(16) 0.10727(10) 0.0332(4) Uani 1 1 d . U . . .
H8A H 0.8970 0.1169 0.0754 0.050 Uiso 1 1 calc R U . . .
H8B H 0.7956 0.2300 0.0773 0.050 Uiso 1 1 calc R U . . .
H8C H 0.7385 0.1089 0.1319 0.050 Uiso 1 1 calc R U . . .
C9 C 0.65877(18) 0.15997(14) 0.35616(9) 0.0237(3) Uani 1 1 d . U . . .
C10 C 0.70752(19) 0.18704(13) 0.41702(9) 0.0246(4) Uani 1 1 d . U . . .
C11 C 0.8644(2) 0.23287(15) 0.41196(10) 0.0275(4) Uani 1 1 d . U . . .
H11 H 0.9272 0.2251 0.3629 0.033 Uiso 1 1 calc R U . . .
C12 C 0.8606(2) 0.36295(15) 0.41654(10) 0.0308(4) Uani 1 1 d . U . . .
H12A H 0.9625 0.3926 0.4104 0.046 Uiso 1 1 calc R U . . .
H12B H 0.8012 0.3723 0.4648 0.046 Uiso 1 1 calc R U . . .
H12C H 0.8156 0.4069 0.3773 0.046 Uiso 1 1 calc R U . . .
C13 C 0.9381(2) 0.16518(17) 0.47227(11) 0.0367(4) Uani 1 1 d . U . . .
H13A H 1.0420 0.1921 0.4632 0.055 Uiso 1 1 calc R U . . .
H13B H 0.9352 0.0815 0.4716 0.055 Uiso 1 1 calc R U . . .
H13C H 0.8843 0.1786 0.5206 0.055 Uiso 1 1 calc R U . . .
C15 C 0.4569(2) 0.14653(15) 0.49103(10) 0.0313(4) Uani 1 1 d . U . . .
H15 H 0.3891 0.1384 0.5376 0.038 Uiso 1 1 calc R U . . .
C14 C 0.6041(2) 0.17793(15) 0.48407(10) 0.0295(4) Uani 1 1 d . U . . .
H14 H 0.6357 0.1937 0.5259 0.035 Uiso 1 1 calc R U . . .
C16 C 0.4084(2) 0.12704(14) 0.43033(10) 0.0298(4) Uani 1 1 d . U . . .
H16 H 0.3062 0.1079 0.4353 0.036 Uiso 1 1 calc R U . . .
C18 C 0.44215(19) 0.12221(15) 0.29584(10) 0.0290(4) Uani 1 1 d . U . . .
H18 H 0.5266 0.1249 0.2520 0.035 Uiso 1 1 calc R U . . .
C17 C 0.50681(19) 0.13484(14) 0.36141(10) 0.0260(4) Uani 1 1 d . U . . .
C19 C 0.3401(2) 0.22532(17) 0.27842(11) 0.0357(4) Uani 1 1 d . U . . .
H19A H 0.3059 0.2206 0.2334 0.054 Uiso 1 1 calc R U . . .
H19B H 0.3956 0.2991 0.2710 0.054 Uiso 1 1 calc R U . . .
H19C H 0.2537 0.2219 0.3197 0.054 Uiso 1 1 calc R U . . .
C20 C 0.3544(2) 0.00643(17) 0.30831(12) 0.0380(5) Uani 1 1 d . U . . .
H20A H 0.3202 0.0011 0.2635 0.057 Uiso 1 1 calc R U . . .
H20B H 0.2681 0.0038 0.3496 0.057 Uiso 1 1 calc R U . . .
H20C H 0.4192 -0.0593 0.3198 0.057 Uiso 1 1 calc R U . . .
C21 C 0.70331(18) 0.46947(14) 0.17616(9) 0.0235(3) Uani 1 1 d . U . . .
C22 C 0.6443(2) 0.67525(15) 0.14208(10) 0.0268(4) Uani 1 1 d . U . . .
C23 C 0.5232(2) 0.75127(15) 0.17726(10) 0.0314(4) Uani 1 1 d . U . . .
H23A H 0.4995 0.8138 0.1389 0.047 Uiso 1 1 calc R U . . .
H23B H 0.5589 0.7857 0.2138 0.047 Uiso 1 1 calc R U . . .
H23C H 0.4334 0.7031 0.2016 0.047 Uiso 1 1 calc R U . . .
C24 C 0.7789(2) 0.75597(16) 0.10096(11) 0.0328(4) Uani 1 1 d . U . . .
H24A H 0.7487 0.8161 0.0632 0.049 Uiso 1 1 calc R U . . .
H24B H 0.8586 0.7099 0.0773 0.049 Uiso 1 1 calc R U . . .
H24C H 0.8150 0.7934 0.1361 0.049 Uiso 1 1 calc R U . . .
C25 C 0.5868(2) 0.60672(15) 0.09247(10) 0.0291(4) Uani 1 1 d . U . . .
H25A H 0.6126 0.6490 0.0405 0.035 Uiso 1 1 calc R U . . .
H25B H 0.4770 0.5967 0.1078 0.035 Uiso 1 1 calc R U . . .
C26 C 0.66129(19) 0.48624(15) 0.10008(9) 0.0263(4) Uani 1 1 d . U . . .
C27 C 0.7973(2) 0.48797(17) 0.03570(10) 0.0332(4) Uani 1 1 d . U . . .
H27A H 0.7668 0.5135 -0.0113 0.050 Uiso 1 1 calc R U . . .
H27B H 0.8378 0.4093 0.0379 0.050 Uiso 1 1 calc R U . . .
H27C H 0.8740 0.5422 0.0396 0.050 Uiso 1 1 calc R U . . .
C28 C 0.5485(2) 0.39181(16) 0.09877(11) 0.0333(4) Uani 1 1 d . U . . .
H28A H 0.5271 0.4027 0.0494 0.050 Uiso 1 1 calc R U . . .
H28B H 0.4561 0.3980 0.1351 0.050 Uiso 1 1 calc R U . . .
H28C H 0.5904 0.3144 0.1110 0.050 Uiso 1 1 calc R U . . .
C29 C 0.72389(19) 0.60039(14) 0.26334(9) 0.0237(3) Uani 1 1 d . U . . .
C30 C 0.87359(19) 0.62326(14) 0.26372(10) 0.0273(4) Uani 1 1 d . U . . .
C31 C 1.0044(2) 0.60547(16) 0.20242(11) 0.0330(4) Uani 1 1 d . U . . .
H31 H 0.9638 0.5855 0.1613 0.040 Uiso 1 1 calc R U . . .
C32 C 1.0976(2) 0.50262(17) 0.23041(12) 0.0368(4) Uani 1 1 d . U . . .
H32A H 1.1770 0.4880 0.1895 0.055 Uiso 1 1 calc R U . . .
H32B H 1.0334 0.4326 0.2501 0.055 Uiso 1 1 calc R U . . .
H32C H 1.1420 0.5217 0.2695 0.055 Uiso 1 1 calc R U . . .
C33 C 1.1056(2) 0.71535(19) 0.17113(13) 0.0456(5) Uani 1 1 d . U . . .
H33A H 1.1846 0.7005 0.1301 0.068 Uiso 1 1 calc R U . . .
H33B H 1.1503 0.7345 0.2100 0.068 Uiso 1 1 calc R U . . .
H33C H 1.0461 0.7810 0.1533 0.068 Uiso 1 1 calc R U . . .
C34 C 0.9041(2) 0.65750(15) 0.32612(11) 0.0311(4) Uani 1 1 d . U . . .
H34 H 1.0041 0.6759 0.3267 0.037 Uiso 1 1 calc R U . . .
C35 C 0.7917(2) 0.66509(15) 0.38687(11) 0.0320(4) Uani 1 1 d . U . . .
H35 H 0.8143 0.6903 0.4281 0.038 Uiso 1 1 calc R U . . .
C36 C 0.6469(2) 0.63607(15) 0.38742(10) 0.0289(4) Uani 1 1 d . U . . .
H36 H 0.5707 0.6397 0.4299 0.035 Uiso 1 1 calc R U . . .
C37 C 0.60978(19) 0.60139(14) 0.32665(9) 0.0246(4) Uani 1 1 d . U . . .
C38 C 0.45065(19) 0.55830(15) 0.33436(10) 0.0269(4) Uani 1 1 d . U . . .
H38 H 0.4405 0.5419 0.2857 0.032 Uiso 1 1 calc R U . . .
C39 C 0.3330(2) 0.64694(16) 0.35703(11) 0.0328(4) Uani 1 1 d . U . . .
H39A H 0.2333 0.6144 0.3612 0.049 Uiso 1 1 calc R U . . .
H39B H 0.3493 0.7192 0.3196 0.049 Uiso 1 1 calc R U . . .
H39C H 0.3412 0.6639 0.4048 0.049 Uiso 1 1 calc R U . . .
C40 C 0.4190(2) 0.44362(16) 0.39232(11) 0.0344(4) Uani 1 1 d . U . . .
H40A H 0.3197 0.4128 0.3940 0.052 Uiso 1 1 calc R U . . .
H40B H 0.4231 0.4590 0.4410 0.052 Uiso 1 1 calc R U . . .
H40C H 0.4942 0.3863 0.3788 0.052 Uiso 1 1 calc R U . . .
C47_1 C 0.2859(8) 0.0126(7) 0.0853(4) 0.0498(17) Uani 0.398(2) 1 d D U P A -1
H47A_1 H 0.2979 0.0782 0.1091 0.075 Uiso 0.398(2) 1 calc R U P A -1
H47B_1 H 0.2669 -0.0597 0.1227 0.075 Uiso 0.398(2) 1 calc R U P A -1
H47C_1 H 0.2017 0.0268 0.0609 0.075 Uiso 0.398(2) 1 calc R U P A -1
C41_1 C 0.5686(6) -0.0946(4) -0.0629(2) 0.0387(11) Uani 0.398(2) 1 d G U P A -1
H41_1 H 0.5777 -0.1540 -0.0915 0.046 Uiso 0.398(2) 1 calc R U P A -1
C42_1 C 0.4368(5) -0.0855(4) -0.0119(3) 0.0356(13) Uani 0.398(2) 1 d G U P A -1
H42_1 H 0.3559 -0.1386 -0.0056 0.043 Uiso 0.398(2) 1 calc R U P A -1
C43_1 C 0.4234(4) 0.0013(5) 0.0299(2) 0.0329(11) Uani 0.398(2) 1 d DG U P A -1
C44_1 C 0.5418(6) 0.0789(4) 0.0208(3) 0.0343(13) Uani 0.398(2) 1 d G U P A -1
H44_1 H 0.5327 0.1382 0.0494 0.041 Uiso 0.398(2) 1 calc R U P A -1
C45_1 C 0.6736(5) 0.0698(4) -0.0302(3) 0.0402(11) Uani 0.398(2) 1 d G U P A -1
H45_1 H 0.7545 0.1228 -0.0365 0.048 Uiso 0.398(2) 1 calc R U P A -1
C46_1 C 0.6870(4) -0.0170(5) -0.0721(2) 0.0412(14) Uani 0.398(2) 1 d G U P A -1
H46_1 H 0.7770 -0.0232 -0.1069 0.049 Uiso 0.398(2) 1 calc R U P A -1
C47_2 C 0.385(3) 0.098(2) 0.0894(11) 0.044(3) Uani 0.102(2) 1 d D U P B -2
H47A_2 H 0.2869 0.0615 0.1131 0.066 Uiso 0.102(2) 1 calc R U P B -2
H47B_2 H 0.3731 0.1799 0.0674 0.066 Uiso 0.102(2) 1 calc R U P B -2
H47C_2 H 0.4461 0.0937 0.1263 0.066 Uiso 0.102(2) 1 calc R U P B -2
C41_2 C 0.6937(14) 0.0342(17) -0.0544(10) 0.0376(16) Uani 0.102(2) 1 d G U P B -2
H41_2 H 0.7908 0.0666 -0.0764 0.045 Uiso 0.102(2) 1 calc R U P B -2
C42_2 C 0.601(3) 0.0836(13) -0.0005(11) 0.0370(15) Uani 0.102(2) 1 d G U P B -2
H42_2 H 0.6340 0.1499 0.0143 0.044 Uiso 0.102(2) 1 calc R U P B -2
C43_2 C 0.459(2) 0.0361(18) 0.0317(9) 0.0353(16) Uani 0.102(2) 1 d DG U P B -2
C44_2 C 0.4097(15) -0.0608(18) 0.0101(10) 0.0365(16) Uani 0.102(2) 1 d G U P B -2
H44_2 H 0.3126 -0.0933 0.0321 0.044 Uiso 0.102(2) 1 calc R U P B -2
C45_2 C 0.503(3) -0.1103(12) -0.0439(11) 0.0401(17) Uani 0.102(2) 1 d G U P B -2
H45_2 H 0.4694 -0.1765 -0.0587 0.048 Uiso 0.102(2) 1 calc R U P B -2
C46_2 C 0.645(2) -0.0628(17) -0.0761(8) 0.0389(17) Uani 0.102(2) 1 d G U P B -2
H46_2 H 0.7085 -0.0966 -0.1129 0.047 Uiso 0.102(2) 1 calc R U P B -2

loop_
_atom_site_aniso_label
_atom_site_aniso_U_11
_atom_site_aniso_U_22
_atom_site_aniso_U_33
_atom_site_aniso_U_23
_atom_site_aniso_U_13
_atom_site_aniso_U_12
B1 0.0210(9) 0.0251(9) 0.0263(9) -0.0052(7) -0.0044(7) -0.0046(7)
N1 0.0222(7) 0.0193(7) 0.0279(7) -0.0044(5) -0.0033(6) -0.0004(5)
C1 0.0201(8) 0.0244(8) 0.0284(8) -0.0063(7) -0.0067(7) -0.0052(6)
C3 0.0286(9) 0.0213(8) 0.0402(10) -0.0069(7) -0.0085(8) -0.0007(7)
N2 0.0222(7) 0.0213(7) 0.0266(7) -0.0036(6) -0.0074(6) -0.0023(5)
C2 0.0229(8) 0.0196(8) 0.0335(9) -0.0065(7) -0.0058(7) 0.0004(6)
C4 0.0262(9) 0.0228(9) 0.0394(10) -0.0063(7) -0.0073(8) 0.0014(7)
C5 0.0247(9) 0.0264(9) 0.0341(9) -0.0076(7) -0.0031(7) -0.0003(7)
C6 0.0250(8) 0.0252(8) 0.0304(9) -0.0067(7) -0.0034(7) -0.0004(7)
C7 0.0293(10) 0.0306(9) 0.0336(10) -0.0042(8) 0.0010(8) -0.0017(8)
C8 0.0374(10) 0.0314(10) 0.0335(10) -0.0108(8) -0.0093(8) 0.0023(8)
C9 0.0229(8) 0.0169(7) 0.0296(8) -0.0029(6) -0.0032(7) -0.0014(6)
C10 0.0264(8) 0.0157(7) 0.0305(9) -0.0019(6) -0.0058(7) 0.0008(6)
C11 0.0269(9) 0.0250(9) 0.0316(9) -0.0059(7) -0.0083(7) -0.0002(7)
C12 0.0342(10) 0.0261(9) 0.0334(10) -0.0050(7) -0.0105(8) -0.0048(8)
C13 0.0389(11) 0.0333(10) 0.0418(11) -0.0070(8) -0.0178(9) 0.0037(8)
C15 0.0328(9) 0.0233(8) 0.0321(9) -0.0027(7) 0.0029(8) -0.0014(7)
C14 0.0358(10) 0.0218(8) 0.0292(9) -0.0035(7) -0.0052(8) 0.0006(7)
C16 0.0234(8) 0.0213(8) 0.0399(10) -0.0018(7) -0.0004(7) -0.0020(7)
C18 0.0221(8) 0.0283(9) 0.0361(10) -0.0051(7) -0.0066(7) -0.0028(7)
C17 0.0240(8) 0.0175(7) 0.0350(9) -0.0028(7) -0.0053(7) -0.0020(6)
C19 0.0274(10) 0.0358(10) 0.0435(11) -0.0033(8) -0.0107(8) -0.0008(8)
C20 0.0292(10) 0.0341(10) 0.0527(12) -0.0097(9) -0.0113(9) -0.0068(8)
C21 0.0193(8) 0.0243(8) 0.0268(8) -0.0055(7) -0.0036(6) -0.0028(6)
C22 0.0279(9) 0.0246(8) 0.0276(8) -0.0013(7) -0.0088(7) -0.0005(7)
C23 0.0344(10) 0.0255(9) 0.0354(10) -0.0038(7) -0.0120(8) 0.0054(8)
C24 0.0312(10) 0.0277(9) 0.0368(10) 0.0017(8) -0.0084(8) -0.0032(8)
C25 0.0298(9) 0.0291(9) 0.0291(9) -0.0037(7) -0.0096(7) 0.0000(7)
C26 0.0269(9) 0.0257(8) 0.0265(8) -0.0042(7) -0.0069(7) -0.0006(7)
C27 0.0367(10) 0.0325(10) 0.0282(9) -0.0028(8) -0.0050(8) 0.0019(8)
C28 0.0368(10) 0.0332(10) 0.0337(10) -0.0076(8) -0.0148(8) -0.0032(8)
C29 0.0252(8) 0.0176(7) 0.0312(9) -0.0050(6) -0.0116(7) -0.0011(6)
C30 0.0248(8) 0.0192(8) 0.0394(10) -0.0042(7) -0.0119(7) -0.0007(7)
C31 0.0231(9) 0.0324(10) 0.0437(11) -0.0059(8) -0.0088(8) -0.0039(7)
C32 0.0266(10) 0.0371(10) 0.0502(12) -0.0138(9) -0.0116(9) 0.0031(8)
C33 0.0271(10) 0.0418(12) 0.0636(14) -0.0019(10) -0.0071(10) -0.0099(9)
C34 0.0286(9) 0.0218(8) 0.0485(11) -0.0083(8) -0.0190(8) -0.0002(7)
C35 0.0404(10) 0.0242(8) 0.0388(10) -0.0104(7) -0.0212(8) 0.0043(8)
C36 0.0361(10) 0.0221(8) 0.0312(9) -0.0070(7) -0.0118(8) 0.0031(7)
C37 0.0273(9) 0.0184(8) 0.0298(9) -0.0047(6) -0.0095(7) 0.0005(7)
C38 0.0253(9) 0.0268(9) 0.0288(9) -0.0067(7) -0.0049(7) -0.0023(7)
C39 0.0298(10) 0.0338(10) 0.0362(10) -0.0110(8) -0.0066(8) 0.0021(8)
C40 0.0341(10) 0.0299(10) 0.0363(10) -0.0051(8) -0.0022(8) -0.0025(8)
C47_1 0.040(3) 0.055(3) 0.042(3) 0.005(3) 0.004(3) 0.009(3)
C41_1 0.038(2) 0.0387(19) 0.035(2) -0.0072(18) 0.0031(19) -0.0066(19)
C42_1 0.034(2) 0.039(2) 0.033(2) -0.0069(19) -0.005(2) -0.007(2)
C43_1 0.031(2) 0.035(2) 0.0312(18) -0.0033(17) -0.0076(17) 0.0018(17)
C44_1 0.035(2) 0.036(2) 0.032(2) -0.0076(19) -0.006(2) -0.0048(19)
C45_1 0.040(2) 0.041(2) 0.036(2) -0.0027(18) -0.0053(19) -0.0070(19)
C46_1 0.038(2) 0.044(2) 0.038(2) -0.003(2) -0.003(2) -0.005(2)
C47_2 0.034(5) 0.047(5) 0.042(5) 0.005(5) -0.003(5) -0.004(5)
C41_2 0.037(3) 0.038(3) 0.035(3) -0.006(2) -0.003(2) -0.005(2)
C42_2 0.036(3) 0.038(2) 0.034(3) -0.006(2) -0.005(2) -0.004(2)
C43_2 0.034(3) 0.038(3) 0.033(2) -0.005(2) -0.005(2) -0.002(2)
C44_2 0.034(3) 0.039(3) 0.034(3) -0.007(2) -0.003(3) -0.004(3)
C45_2 0.037(3) 0.042(3) 0.038(3) -0.006(3) -0.002(3) -0.005(3)
C46_2 0.039(3) 0.039(3) 0.036(3) -0.006(3) -0.003(3) -0.005(3)

loop_
_atom_type_symbol
_atom_type_description
_atom_type_scat_dispersion_real
_atom_type_scat_dispersion_imag
_atom_type_scat_source
C C 0.0033 0.0016 'International Tables Vol C Tables 4.2.6.8 and 6.1.1.4'
H H 0.0000 0.0000 'International Tables Vol C Tables 4.2.6.8 and 6.1.1.4'
B B 0.0013 0.0007 'International Tables Vol C Tables 4.2.6.8 and 6.1.1.4'
N N 0.0061 0.0033 'International Tables Vol C Tables 4.2.6.8 and 6.1.1.4'
O O 0.0106 0.0060 'International Tables Vol C Tables 4.2.6.8 and 6.1.1.4'

loop_
_exptl_crystal_face_index_h
_exptl_crystal_face_index_k
_exptl_crystal_face_index_l
_exptl_crystal_face_perp_dist
-1.00 -1.00 0.00 0.2270
2.00 -2.00 1.00 0.1350
-1.00 2.00 -1.00 0.1820
0.00 2.00 -1.00 0.1440
0.00 -2.00 1.00 0.1350
-1.00 -2.00 1.00 0.1900
-2.00 1.00 -1.00 0.2540
1.00 -1.00 1.00 0.1390
0.00 -1.00 1.00 0.1140
0.00 1.00 -1.00 0.1310
2.00 -1.00 2.00 0.1450
-2.00 1.00 -2.00 0.2460
-2.00 -1.00 1.00 0.2480
1.00 1.00 -1.00 0.1250
0.00 1.00 -2.00 0.1370
2.00 0.00 1.00 0.1420
-2.00 0.00 -1.00 0.2640
0.00 0.00 -1.00 0.1720
0.00 0.00 1.00 0.0820

loop_
_geom_angle_atom_site_label_1
_geom_angle_atom_site_label_2
_geom_angle_atom_site_label_3
_geom_angle
C21 B1 C1 136.54(17)
C21 B1 H1 110.3(10)
C1 B1 H1 113.2(10)
C1 N1 C9 124.15(14)
C1 N1 C2 115.82(13)
C9 N1 C2 119.33(13)
N1 C1 B1 120.29(15)
N1 C1 C6 106.40(14)
B1 C1 C6 132.43(15)
C2 C3 H3A 109.5
C2 C3 H3B 109.5
H3A C3 H3B 109.5
C2 C3 H3C 109.5
H3A C3 H3C 109.5
H3B C3 H3C 109.5
C21 N2 C29 123.68(14)
C21 N2 C22 115.92(14)
C29 N2 C22 119.92(13)
N1 C2 C4 112.87(14)
N1 C2 C5 100.32(13)
C4 C2 C5 111.16(14)
N1 C2 C3 111.52(14)
C4 C2 C3 107.97(14)
C5 C2 C3 112.97(15)
C2 C4 H4A 109.5
C2 C4 H4B 109.5
H4A C4 H4B 109.5
C2 C4 H4C 109.5
H4A C4 H4C 109.5
H4B C4 H4C 109.5
C2 C5 C6 107.42(14)
C2 C5 H5A 110.2
C6 C5 H5A 110.2
C2 C5 H5AB 110.2
C6 C5 H5AB 110.2
H5A C5 H5AB 108.5
C7 C6 C8 109.45(15)
C7 C6 C5 109.40(15)
C8 C6 C5 109.97(14)
C7 C6 C1 111.68(14)
C8 C6 C1 112.80(14)
C5 C6 C1 103.37(14)
C6 C7 H7A 109.5
C6 C7 H7B 109.5
H7A C7 H7B 109.5
C6 C7 H7C 109.5
H7A C7 H7C 109.5
H7B C7 H7C 109.5
C6 C8 H8A 109.5
C6 C8 H8B 109.5
H8A C8 H8B 109.5
C6 C8 H8C 109.5
H8A C8 H8C 109.5
H8B C8 H8C 109.5
C17 C9 C10 120.67(15)
C17 C9 N1 119.91(15)
C10 C9 N1 119.39(15)
C14 C10 C9 118.20(16)
C14 C10 C11 118.28(16)
C9 C10 C11 123.40(15)
C10 C11 C13 112.87(15)
C10 C11 C12 110.16(14)
C13 C11 C12 109.15(15)
C10 C11 H11 108.2
C13 C11 H11 108.2
C12 C11 H11 108.2
C11 C12 H12A 109.5
C11 C12 H12B 109.5
H12A C12 H12B 109.5
C11 C12 H12C 109.5
H12A C12 H12C 109.5
H12B C12 H12C 109.5
C11 C13 H13A 109.5
C11 C13 H13B 109.5
H13A C13 H13B 109.5
C11 C13 H13C 109.5
H13A C13 H13C 109.5
H13B C13 H13C 109.5
C16 C15 C14 119.89(17)
C16 C15 H15 120.1
C14 C15 H15 120.1
C15 C14 C10 121.49(17)
C15 C14 H14 119.3
C10 C14 H14 119.3
C15 C16 C17 121.34(17)
C15 C16 H16 119.3
C17 C16 H16 119.3
C17 C18 C19 109.78(15)
C17 C18 C20 112.99(15)
C19 C18 C20 109.45(15)
C17 C18 H18 108.2
C19 C18 H18 108.2
C20 C18 H18 108.2
C16 C17 C9 118.14(16)
C16 C17 C18 118.02(16)
C9 C17 C18 123.76(15)
C18 C19 H19A 109.5
C18 C19 H19B 109.5
H19A C19 H19B 109.5
C18 C19 H19C 109.5
H19A C19 H19C 109.5
H19B C19 H19C 109.5
C18 C20 H20A 109.5
C18 C20 H20B 109.5
H20A C20 H20B 109.5
C18 C20 H20C 109.5
H20A C20 H20C 109.5
H20B C20 H20C 109.5
N2 C21 B1 120.17(15)
N2 C21 C26 106.26(14)
B1 C21 C26 132.67(15)
N2 C22 C25 100.36(13)
N2 C22 C23 112.71(14)
C25 C22 C23 111.45(15)
N2 C22 C24 111.83(14)
C25 C22 C24 113.18(15)
C23 C22 C24 107.36(14)
C22 C23 H23A 109.5
C22 C23 H23B 109.5
H23A C23 H23B 109.5
C22 C23 H23C 109.5
H23A C23 H23C 109.5
H23B C23 H23C 109.5
C22 C24 H24A 109.5
C22 C24 H24B 109.5
H24A C24 H24B 109.5
C22 C24 H24C 109.5
H24A C24 H24C 109.5
H24B C24 H24C 109.5
C22 C25 C26 107.51(14)
C22 C25 H25A 110.2
C26 C25 H25A 110.2
C22 C25 H25B 110.2
C26 C25 H25B 110.2
H25A C25 H25B 108.5
C28 C26 C27 109.41(15)
C28 C26 C21 111.29(14)
C27 C26 C21 113.15(15)
C28 C26 C25 109.45(15)
C27 C26 C25 109.84(14)
C21 C26 C25 103.53(13)
C26 C27 H27A 109.5
C26 C27 H27B 109.5
H27A C27 H27B 109.5
C26 C27 H27C 109.5
H27A C27 H27C 109.5
H27B C27 H27C 109.5
C26 C28 H28A 109.5
C26 C28 H28B 109.5
H28A C28 H28B 109.5
C26 C28 H28C 109.5
H28A C28 H28C 109.5
H28B C28 H28C 109.5
C30 C29 C37 120.73(15)
C30 C29 N2 119.81(15)
C37 C29 N2 119.46(15)
C34 C30 C29 118.15(17)
C34 C30 C31 118.15(16)
C29 C30 C31 123.58(16)
C30 C31 C32 110.13(16)
C30 C31 C33 112.85(16)
C32 C31 C33 109.46(16)
C30 C31 H31 108.1
C32 C31 H31 108.1
C33 C31 H31 108.1
C31 C32 H32A 109.5
C31 C32 H32B 109.5
H32A C32 H32B 109.5
C31 C32 H32C 109.5
H32A C32 H32C 109.5
H32B C32 H32C 109.5
C31 C33 H33A 109.5
C31 C33 H33B 109.5
H33A C33 H33B 109.5
C31 C33 H33C 109.5
H33A C33 H33C 109.5
H33B C33 H33C 109.5
C35 C34 C30 121.32(17)
C35 C34 H34 119.3
C30 C34 H34 119.3
C36 C35 C34 119.89(17)
C36 C35 H35 120.1
C34 C35 H35 120.1
C35 C36 C37 121.28(17)
C35 C36 H36 119.4
C37 C36 H36 119.4
C36 C37 C29 118.36(16)
C36 C37 C38 118.21(16)
C29 C37 C38 123.28(15)
C37 C38 C39 113.19(14)
C37 C38 C40 109.81(15)
C39 C38 C40 108.55(15)
C37 C38 H38 108.4
C39 C38 H38 108.4
C40 C38 H38 108.4
C38 C39 H39A 109.5
C38 C39 H39B 109.5
H39A C39 H39B 109.5
C38 C39 H39C 109.5
H39A C39 H39C 109.5
H39B C39 H39C 109.5
C38 C40 H40A 109.5
C38 C40 H40B 109.5
H40A C40 H40B 109.5
C38 C40 H40C 109.5
H40A C40 H40C 109.5
H40B C40 H40C 109.5
C43_1 C47_1 H47A_1 109.5
C43_1 C47_1 H47B_1 109.5
H47A_1 C47_1 H47B_1 109.5
C43_1 C47_1 H47C_1 109.5
H47A_1 C47_1 H47C_1 109.5
H47B_1 C47_1 H47C_1 109.5
C42_1 C41_1 C46_1 120.0
C42_1 C41_1 H41_1 120.0
C46_1 C41_1 H41_1 120.0
C43_1 C42_1 C41_1 120.0
C43_1 C42_1 H42_1 120.0
C41_1 C42_1 H42_1 120.0
C42_1 C43_1 C44_1 120.0
C42_1 C43_1 C47_1 121.5(5)
C44_1 C43_1 C47_1 118.5(5)
C45_1 C44_1 C43_1 120.0
C45_1 C44_1 H44_1 120.0
C43_1 C44_1 H44_1 120.0
C44_1 C45_1 C46_1 120.0
C44_1 C45_1 H45_1 120.0
C46_1 C45_1 H45_1 120.0
C45_1 C46_1 C41_1 120.0
C45_1 C46_1 H46_1 120.0
C41_1 C46_1 H46_1 120.0
C43_2 C47_2 H47A_2 109.5
C43_2 C47_2 H47B_2 109.5
H47A_2 C47_2 H47B_2 109.5
C43_2 C47_2 H47C_2 109.5
H47A_2 C47_2 H47C_2 109.5
H47B_2 C47_2 H47C_2 109.5
C42_2 C41_2 C46_2 120.0
C42_2 C41_2 H41_2 120.0
C46_2 C41_2 H41_2 120.0
C41_2 C42_2 C43_2 120.0
C41_2 C42_2 H42_2 120.0
C43_2 C42_2 H42_2 120.0
C44_2 C43_2 C42_2 120.0
C44_2 C43_2 C47_2 129.7(18)
C42_2 C43_2 C47_2 110.2(18)
C45_2 C44_2 C43_2 120.0
C45_2 C44_2 H44_2 120.0
C43_2 C44_2 H44_2 120.0
C46_2 C45_2 C44_2 120.0
C46_2 C45_2 H45_2 120.0
C44_2 C45_2 H45_2 120.0
C45_2 C46_2 C41_2 120.0
C45_2 C46_2 H46_2 120.0
C41_2 C46_2 H46_2 120.0

loop_
_geom_bond_atom_site_label_1
_geom_bond_atom_site_label_2
_geom_bond_distance
B1 C21 1.508(3)
B1 C1 1.510(3)
B1 H1 1.104(19)
N1 C1 1.383(2)
N1 C9 1.444(2)
N1 C2 1.498(2)
C1 C6 1.547(2)
C3 C2 1.533(2)
C3 H3A 0.9800
C3 H3B 0.9800
C3 H3C 0.9800
N2 C21 1.384(2)
N2 C29 1.444(2)
N2 C22 1.496(2)
C2 C4 1.525(3)
C2 C5 1.528(2)
C4 H4A 0.9800
C4 H4B 0.9800
C4 H4C 0.9800
C5 C6 1.545(2)
C5 H5A 0.9900
C5 H5AB 0.9900
C6 C7 1.535(2)
C6 C8 1.537(3)
C7 H7A 0.9800
C7 H7B 0.9800
C7 H7C 0.9800
C8 H8A 0.9800
C8 H8B 0.9800
C8 H8C 0.9800
C9 C17 1.411(2)
C9 C10 1.414(2)
C10 C14 1.396(2)
C10 C11 1.525(2)
C11 C13 1.532(3)
C11 C12 1.536(2)
C11 H11 1.0000
C12 H12A 0.9800
C12 H12B 0.9800
C12 H12C 0.9800
C13 H13A 0.9800
C13 H13B 0.9800
C13 H13C 0.9800
C15 C16 1.378(3)
C15 C14 1.380(3)
C15 H15 0.9500
C14 H14 0.9500
C16 C17 1.403(2)
C16 H16 0.9500
C18 C17 1.520(3)
C18 C19 1.539(3)
C18 C20 1.539(2)
C18 H18 1.0000
C19 H19A 0.9800
C19 H19B 0.9800
C19 H19C 0.9800
C20 H20A 0.9800
C20 H20B 0.9800
C20 H20C 0.9800
C21 C26 1.545(2)
C22 C25 1.525(2)
C22 C23 1.528(2)
C22 C24 1.537(2)
C23 H23A 0.9800
C23 H23B 0.9800
C23 H23C 0.9800
C24 H24A 0.9800
C24 H24B 0.9800
C24 H24C 0.9800
C25 C26 1.545(2)
C25 H25A 0.9900
C25 H25B 0.9900
C26 C28 1.536(2)
C26 C27 1.540(2)
C27 H27A 0.9800
C27 H27B 0.9800
C27 H27C 0.9800
C28 H28A 0.9800
C28 H28B 0.9800
C28 H28C 0.9800
C29 C30 1.409(2)
C29 C37 1.410(2)
C30 C34 1.402(3)
C30 C31 1.519(3)
C31 C32 1.536(3)
C31 C33 1.540(3)
C31 H31 1.0000
C32 H32A 0.9800
C32 H32B 0.9800
C32 H32C 0.9800
C33 H33A 0.9800
C33 H33B 0.9800
C33 H33C 0.9800
C34 C35 1.383(3)
C34 H34 0.9500
C35 C36 1.377(3)
C35 H35 0.9500
C36 C37 1.400(2)
C36 H36 0.9500
C37 C38 1.524(2)
C38 C39 1.532(2)
C38 C40 1.543(2)
C38 H38 1.0000
C39 H39A 0.9800
C39 H39B 0.9800
C39 H39C 0.9800
C40 H40A 0.9800
C40 H40B 0.9800
C40 H40C 0.9800
C47_1 C43_1 1.477(7)
C47_1 H47A_1 0.9800
C47_1 H47B_1 0.9800
C47_1 H47C_1 0.9800
C41_1 C42_1 1.3900
C41_1 C46_1 1.3900
C41_1 H41_1 0.9500
C42_1 C43_1 1.3900
C42_1 H42_1 0.9500
C43_1 C44_1 1.3900
C44_1 C45_1 1.3900
C44_1 H44_1 0.9500
C45_1 C46_1 1.3900
C45_1 H45_1 0.9500
C46_1 H46_1 0.9500
C47_2 C43_2 1.459(17)
C47_2 H47A_2 0.9800
C47_2 H47B_2 0.9800
C47_2 H47C_2 0.9800
C41_2 C42_2 1.3900
C41_2 C46_2 1.3900
C41_2 H41_2 0.9500
C42_2 C43_2 1.3900
C42_2 H42_2 0.9500
C43_2 C44_2 1.3900
C44_2 C45_2 1.3900
C44_2 H44_2 0.9500
C45_2 C46_2 1.3900
C45_2 H45_2 0.9500
C46_2 H46_2 0.9500

loop_
_geom_torsion_atom_site_label_1
_geom_torsion_atom_site_label_2
_geom_torsion_atom_site_label_3
_geom_torsion_atom_site_label_4
_geom_torsion
C9 N1 C1 B1 15.8(2)
C2 N1 C1 B1 -173.93(14)
C9 N1 C1 C6 -173.61(14)
C2 N1 C1 C6 -3.35(18)
C21 B1 C1 N1 -164.28(19)
C21 B1 C1 C6 28.0(3)
C1 N1 C2 C4 136.43(15)
C9 N1 C2 C4 -52.81(19)
C1 N1 C2 C5 18.07(18)
C9 N1 C2 C5 -171.17(14)
C1 N1 C2 C3 -101.81(17)
C9 N1 C2 C3 68.95(19)
N1 C2 C5 C6 -25.12(17)
C4 C2 C5 C6 -144.73(14)
C3 C2 C5 C6 93.70(17)
C2 C5 C6 C7 143.31(15)
C2 C5 C6 C8 -96.46(16)
C2 C5 C6 C1 24.22(17)
N1 C1 C6 C7 -130.42(15)
B1 C1 C6 C7 38.5(3)
N1 C1 C6 C8 105.82(16)
B1 C1 C6 C8 -85.2(2)
N1 C1 C6 C5 -12.91(17)
B1 C1 C6 C5 156.04(18)
C1 N1 C9 C17 79.4(2)
C2 N1 C9 C17 -90.51(19)
C1 N1 C9 C10 -102.56(19)
C2 N1 C9 C10 87.50(18)
C17 C9 C10 C14 5.7(2)
N1 C9 C10 C14 -172.33(14)
C17 C9 C10 C11 -170.39(15)
N1 C9 C10 C11 11.6(2)
C14 C10 C11 C13 53.7(2)
C9 C10 C11 C13 -130.20(17)
C14 C10 C11 C12 -68.54(19)
C9 C10 C11 C12 107.51(18)
C16 C15 C14 C10 -2.1(3)
C9 C10 C14 C15 -1.7(2)
C11 C10 C14 C15 174.51(16)
C14 C15 C16 C17 2.0(3)
C15 C16 C17 C9 1.8(2)
C15 C16 C17 C18 -174.93(16)
C10 C9 C17 C16 -5.7(2)
N1 C9 C17 C16 172.29(14)
C10 C9 C17 C18 170.86(15)
N1 C9 C17 C18 -11.2(2)
C19 C18 C17 C16 65.57(19)
C20 C18 C17 C16 -56.9(2)
C19 C18 C17 C9 -110.99(18)
C20 C18 C17 C9 126.53(18)
C29 N2 C21 B1 13.8(2)
C22 N2 C21 B1 -174.15(14)
C29 N2 C21 C26 -175.77(14)
C22 N2 C21 C26 -3.70(18)
C1 B1 C21 N2 -161.96(18)
C1 B1 C21 C26 30.6(3)
C21 N2 C22 C25 18.03(18)
C29 N2 C22 C25 -169.58(14)
C21 N2 C22 C23 136.68(15)
C29 N2 C22 C23 -50.9(2)
C21 N2 C22 C24 -102.25(17)
C29 N2 C22 C24 70.13(19)
N2 C22 C25 C26 -24.67(17)
C23 C22 C25 C26 -144.24(15)
C24 C22 C25 C26 94.64(17)
N2 C21 C26 C28 -129.79(15)
B1 C21 C26 C28 39.0(2)
N2 C21 C26 C27 106.53(16)
B1 C21 C26 C27 -84.7(2)
N2 C21 C26 C25 -12.32(17)
B1 C21 C26 C25 156.43(18)
C22 C25 C26 C28 142.36(15)
C22 C25 C26 C27 -97.51(17)
C22 C25 C26 C21 23.61(17)
C21 N2 C29 C30 80.2(2)
C22 N2 C29 C30 -91.57(19)
C21 N2 C29 C37 -100.54(19)
C22 N2 C29 C37 87.70(18)
C37 C29 C30 C34 -5.8(2)
N2 C29 C30 C34 173.47(15)
C37 C29 C30 C31 170.20(15)
N2 C29 C30 C31 -10.5(2)
C34 C30 C31 C32 65.0(2)
C29 C30 C31 C32 -110.98(19)
C34 C30 C31 C33 -57.6(2)
C29 C30 C31 C33 126.37(19)
C29 C30 C34 C35 2.1(3)
C31 C30 C34 C35 -174.09(16)
C30 C34 C35 C36 1.5(3)
C34 C35 C36 C37 -1.6(3)
C35 C36 C37 C29 -2.0(2)
C35 C36 C37 C38 173.62(16)
C30 C29 C37 C36 5.8(2)
N2 C29 C37 C36 -173.50(14)
C30 C29 C37 C38 -169.66(15)
N2 C29 C37 C38 11.1(2)
C36 C37 C38 C39 56.2(2)
C29 C37 C38 C39 -128.39(17)
C36 C37 C38 C40 -65.3(2)
C29 C37 C38 C40 110.12(18)
C46_1 C41_1 C42_1 C43_1 0.0
C41_1 C42_1 C43_1 C44_1 0.0
C41_1 C42_1 C43_1 C47_1 -179.2(6)
C42_1 C43_1 C44_1 C45_1 0.0
C47_1 C43_1 C44_1 C45_1 179.2(6)
C43_1 C44_1 C45_1 C46_1 0.0
C44_1 C45_1 C46_1 C41_1 0.0
C42_1 C41_1 C46_1 C45_1 0.0
C46_2 C41_2 C42_2 C43_2 0.0
C41_2 C42_2 C43_2 C44_2 0.0
C41_2 C42_2 C43_2 C47_2 177(2)
C42_2 C43_2 C44_2 C45_2 0.0
C47_2 C43_2 C44_2 C45_2 -176(2)
C43_2 C44_2 C45_2 C46_2 0.0
C44_2 C45_2 C46_2 C41_2 0.0
C42_2 C41_2 C46_2 C45_2 0.0
